data_7115647
loop_
_publ_author_name
'Huimin Ding'
'Xiangshi Meng'
'Xu Cui'
'Yihui Yang'
'Tailin Zhou'
'Caixing Wang'
'Matthias Zeller'
'Cheng Wang'

_publ_section_title
;
 Highly-efficient synthesis of covalent porphyrinic cages via
 DABCO-templated imine condensation reactions
;
_journal_name_full Chem.Commun.
_journal_page_first 11162
_journal_paper_doi 10.1039/C4cc05449K
_journal_volume 50
_journal_year 2014
_chemical_formula_moiety 'C110 H84 N18 Zn2, 8.79(C H Cl3)'
_chemical_formula_sum 'C118.79 H92.79 Cl26.38 N18 Zn2'
_chemical_formula_weight 2838.46
_chemical_name_systematic 'porphyrin cage-1'
_space_group_crystal_system monoclinic
_space_group_IT_number 14
_space_group_name_Hall '-P 2yn'
_space_group_name_H-M_alt 'P 1 21/n 1'
_symmetry_space_group_name_Hall '-P 2yn'
_symmetry_space_group_name_H-M 'P 1 21/n 1'
_atom_sites_solution_hydrogens geom
_atom_sites_solution_primary direct
_atom_sites_solution_secondary difmap
_audit_creation_method SHELXL-2012
_cell_angle_alpha 90
_cell_angle_beta 100.90(3)
_cell_angle_gamma 90
_cell_formula_units_Z 2
_cell_length_a 18.058(4)
_cell_length_b 17.549(4)
_cell_length_c 21.217(4)
_cell_measurement_reflns_used 84794
_cell_measurement_temperature 293(2)
_cell_measurement_theta_max 28.44
_cell_measurement_theta_min 0.45
_cell_volume 6602(3)
_computing_cell_refinement 'HKL2000 (Z. Otwinowski and W. Minor, 1997)'
_computing_data_collection
; 
marccd, control software for MarCCD-165 detector
;
_computing_data_reduction 'HKL2000 (Z. Otwinowski and W. Minor, 1997)'
_computing_structure_refinement
;  
SHELXL-2013 (Sheldrick, 2013), 
SHELXLE Rev609 (H\"ubschle et al., 2011)
;
_computing_structure_solution 'SHELXD / XM (Sheldrick, 2008)'
_diffrn_ambient_temperature 293(2)
_diffrn_measured_fraction_theta_full 0.974
_diffrn_measured_fraction_theta_max 0.997
_diffrn_measurement_device_type
; 
Beijing Synchrotron Radiation Facility, beam line station 
3W1A equipped with a MarCCD-165 detector (the monochrome 
x-ray source is produced by accelerator and selected by 
a double crystal monochromator)
;
_diffrn_measurement_method 'omega and phi scans'
_diffrn_radiation_type synchrotron
_diffrn_radiation_wavelength 0.8001
_diffrn_reflns_av_R_equivalents 0.0197
_diffrn_reflns_av_unetI/netI 0.0289
_diffrn_reflns_Laue_measured_fraction_full 0.974
_diffrn_reflns_Laue_measured_fraction_max 0.997
_diffrn_reflns_limit_h_max 21
_diffrn_reflns_limit_h_min -21
_diffrn_reflns_limit_k_max 0
_diffrn_reflns_limit_k_min -20
_diffrn_reflns_limit_l_max 25
_diffrn_reflns_limit_l_min -25
_diffrn_reflns_number 21117
_diffrn_reflns_point_group_measured_fraction_full 0.974
_diffrn_reflns_point_group_measured_fraction_max 0.997
_diffrn_reflns_theta_full 28.689
_diffrn_reflns_theta_max 28.447
_diffrn_reflns_theta_min 2.560
_diffrn_source synchrotron
_exptl_absorpt_coefficient_mu 1.312
_exptl_absorpt_correction_type none
_exptl_crystal_colour red
_exptl_crystal_density_diffrn 1.428
_exptl_crystal_description block
_exptl_crystal_F_000 2880.1
_exptl_crystal_size_max 0.45
_exptl_crystal_size_mid 0.30
_exptl_crystal_size_min 0.20
_refine_diff_density_max 0.616
_refine_diff_density_min -0.399
_refine_diff_density_rms 0.067
_refine_ls_extinction_coef 0.0057(5)
_refine_ls_extinction_expression Fc^*^=kFc[1+0.001xFc^2^\l^3^/sin(2\q)]^-1/4^
_refine_ls_extinction_method SHELXL
_refine_ls_goodness_of_fit_ref 1.063
_refine_ls_hydrogen_treatment constr
_refine_ls_matrix_type full
_refine_ls_number_parameters 1171
_refine_ls_number_reflns 11629
_refine_ls_number_restraints 496
_refine_ls_restrained_S_all 1.098
_refine_ls_R_factor_all 0.0607
_refine_ls_R_factor_gt 0.0524
_refine_ls_shift/su_max 0.002
_refine_ls_shift/su_mean 0.000
_refine_ls_structure_factor_coef Fsqd
_refine_ls_weighting_details
;
 w=1/[\s^2^(Fo^2^)+(0.0964P)^2^+3.7800P]
 where P=(Fo^2^+2Fc^2^)/3
;
_refine_ls_weighting_scheme calc
_refine_ls_wR_factor_gt 0.1508
_refine_ls_wR_factor_ref 0.1575
_reflns_Friedel_coverage 0.000
_reflns_number_gt 9725
_reflns_number_total 11629
_reflns_threshold_expression 'I > 2\s(I)'
_cod_data_source_file c4cc05449k2.cif
_cod_data_source_block cage_MZ
_cod_original_cell_volume 6602(2)
_cod_database_code 7115647
_shelx_space_group_comment
;
The symmetry employed for this shelxl refinement is uniquely defined
by the following loop, which should always be used as a source of
symmetry information in preference to the above space-group names.
They are only intended as comments.
;
_shelxl_version_number 2012-9

loop_
_space_group_symop_operation_xyz
'x, y, z'
'-x+1/2, y+1/2, -z+1/2'
'-x, -y, -z'
'x-1/2, -y-1/2, z-1/2'

loop_
_atom_site_label
_atom_site_type_symbol
_atom_site_fract_x
_atom_site_fract_y
_atom_site_fract_z
_atom_site_U_iso_or_equiv
_atom_site_adp_type
_atom_site_occupancy
_atom_site_site_symmetry_order
_atom_site_calc_flag
_atom_site_refinement_flags_posn
_atom_site_refinement_flags_adp
_atom_site_refinement_flags_occupancy
_atom_site_disorder_assembly
_atom_site_disorder_group
C1 C 0.74393(15) 0.50926(17) 0.14827(13) 0.0395(6) Uani 1 1 d . . . . .
C2 C 0.80119(15) 0.45495(17) 0.14064(14) 0.0429(6) Uani 1 1 d . . . . .
H2 H 0.8211 0.4173 0.1698 0.051 Uiso 1 1 calc R U . . .
C3 C 0.82055(15) 0.46879(17) 0.08347(14) 0.0430(6) Uani 1 1 d . . . . .
H3 H 0.8564 0.4424 0.0658 0.052 Uiso 1 1 calc R U . . .
C4 C 0.77581(14) 0.53169(17) 0.05479(13) 0.0405(6) Uani 1 1 d . . . . .
C5 C 0.78324(16) 0.56888(18) -0.00215(13) 0.0445(7) Uani 1 1 d . . . . .
C6 C 0.74067(17) 0.63145(19) -0.02978(14) 0.0471(7) Uani 1 1 d . . . . .
C7 C 0.75212(19) 0.6713(2) -0.08671(15) 0.0603(9) Uani 1 1 d . . . . .
H7 H 0.7873 0.6592 -0.1119 0.072 Uiso 1 1 calc R U . . .
C8 C 0.70289(19) 0.7289(2) -0.09645(16) 0.0604(9) Uani 1 1 d . . . . .
H8 H 0.6975 0.7642 -0.1297 0.072 Uiso 1 1 calc R U . . .
C9 C 0.65957(16) 0.72621(18) -0.04593(13) 0.0448(7) Uani 1 1 d . . . . .
C10 C 0.60402(16) 0.77880(17) -0.03841(13) 0.0433(6) Uani 1 1 d . . . . .
C11 C 0.56387(15) 0.77955(16) 0.01200(13) 0.0398(6) Uani 1 1 d . . . . .
C12 C 0.50998(17) 0.83685(17) 0.02153(14) 0.0448(6) Uani 1 1 d . . . . .
H12 H 0.4919 0.8762 -0.0065 0.054 Uiso 1 1 calc R U . . .
C13 C 0.49064(17) 0.82280(17) 0.07865(14) 0.0447(7) Uani 1 1 d . . . . .
H13 H 0.4570 0.8509 0.0976 0.054 Uiso 1 1 calc R U . . .
C14 C 0.53176(15) 0.75593(16) 0.10510(13) 0.0383(6) Uani 1 1 d . . . . .
C15 C 0.53226(16) 0.72626(16) 0.16646(13) 0.0407(6) Uani 1 1 d . . . . .
C16 C 0.57518(16) 0.66468(17) 0.19469(13) 0.0429(6) Uani 1 1 d . . . . .
C17 C 0.5773(2) 0.63790(19) 0.25923(15) 0.0532(8) Uani 1 1 d . . . . .
H17 H 0.5490 0.6566 0.2883 0.064 Uiso 1 1 calc R U . . .
C18 C 0.6278(2) 0.5807(2) 0.26955(14) 0.0551(8) Uani 1 1 d . . . . .
H18 H 0.6413 0.5529 0.3073 0.066 Uiso 1 1 calc R U . . .
C19 C 0.65722(17) 0.57026(18) 0.21158(13) 0.0445(6) Uani 1 1 d . . . . .
C20 C 0.71302(16) 0.51821(17) 0.20361(13) 0.0422(6) Uani 1 1 d . . . . .
C21 C 0.84806(17) 0.5450(2) -0.03290(14) 0.0495(7) Uani 1 1 d . . . . .
C22 C 0.84950(18) 0.4767(2) -0.06346(15) 0.0547(8) Uani 1 1 d . . . . .
H22 H 0.8089 0.4435 -0.0663 0.066 Uiso 1 1 calc R U . . .
C23 C 0.91211(17) 0.45613(19) -0.09074(15) 0.0522(8) Uani 1 1 d D . . . .
C24 C 0.97219(18) 0.5046(2) -0.08556(15) 0.0526(8) Uani 1 1 d . . . . .
H24 H 1.0142 0.4902 -0.1021 0.063 Uiso 1 1 calc R U . . .
C25 C 0.97144(19) 0.5743(2) -0.05633(16) 0.0571(8) Uani 1 1 d . . . . .
H25 H 1.0118 0.6076 -0.0544 0.069 Uiso 1 1 calc R U . . .
C26 C 0.90958(18) 0.5944(2) -0.02966(15) 0.0539(8) Uani 1 1 d . . . . .
H26 H 0.9090 0.6414 -0.0094 0.065 Uiso 1 1 calc R U . . .
C27 C 0.59154(17) 0.84489(19) -0.08392(14) 0.0475(7) Uani 1 1 d . . . . .
C28 C 0.54259(16) 0.84112(19) -0.14204(14) 0.0453(7) Uani 1 1 d . . . . .
H28 H 0.5166 0.7961 -0.1541 0.054 Uiso 1 1 calc R U . . .
C29 C 0.53141(16) 0.90429(18) -0.18337(14) 0.0462(7) Uani 1 1 d . . . . .
C30 C 0.5706(2) 0.9709(2) -0.16489(17) 0.0614(9) Uani 1 1 d . . . . .
H30 H 0.5633 1.0131 -0.1919 0.074 Uiso 1 1 calc R U . . .
C31 C 0.6201(3) 0.9756(2) -0.10730(19) 0.0770(12) Uani 1 1 d . . . . .
H31 H 0.6465 1.0205 -0.0955 0.092 Uiso 1 1 calc R U . . .
C32 C 0.6304(2) 0.9130(2) -0.06706(18) 0.0707(11) Uani 1 1 d . . . . .
H32 H 0.6638 0.9162 -0.0280 0.085 Uiso 1 1 calc R U . . .
C33 C 0.49022(17) 0.77159(17) 0.20854(13) 0.0446(7) Uani 1 1 d . . . . .
C34 C 0.41398(19) 0.7644(2) 0.20574(16) 0.0593(9) Uani 1 1 d . . . . .
H34 H 0.3869 0.7290 0.1779 0.071 Uiso 1 1 calc R U . . .
C35 C 0.37609(17) 0.8100(2) 0.24434(16) 0.0595(9) Uani 1 1 d . . . . .
C36 C 0.41728(19) 0.86156(18) 0.28565(15) 0.0504(7) Uani 1 1 d . . . . .
H36 H 0.3930 0.8923 0.3112 0.060 Uiso 1 1 calc R U . . .
C37 C 0.49383(19) 0.86820(18) 0.28955(16) 0.0518(7) Uani 1 1 d . . . . .
H37 H 0.5213 0.9023 0.3184 0.062 Uiso 1 1 calc R U . . .
C38 C 0.52975(18) 0.82437(18) 0.25080(15) 0.0499(7) Uani 1 1 d . . . . .
H38 H 0.5814 0.8301 0.2529 0.060 Uiso 1 1 calc R U . . .
C39 C 0.74904(17) 0.47289(18) 0.26154(13) 0.0448(7) Uani 1 1 d . . . . .
C40 C 0.71367(19) 0.41270(19) 0.28490(14) 0.0511(7) Uani 1 1 d . . . . .
H40 H 0.6654 0.3988 0.2645 0.061 Uiso 1 1 calc R U . . .
C41 C 0.74941(18) 0.37198(17) 0.33895(15) 0.0507(7) Uani 1 1 d . . . . .
C42 C 0.82133(18) 0.39337(19) 0.36904(14) 0.0503(7) Uani 1 1 d . . . . .
H42 H 0.8456 0.3664 0.4048 0.060 Uiso 1 1 calc R U . . .
C43 C 0.85670(19) 0.4529(2) 0.34708(16) 0.0597(9) Uani 1 1 d . . . . .
H43 H 0.9048 0.4671 0.3679 0.072 Uiso 1 1 calc R U . . .
C44 C 0.82081(19) 0.4928(2) 0.29330(16) 0.0595(9) Uani 1 1 d . . . . .
H44 H 0.8454 0.5336 0.2783 0.071 Uiso 1 1 calc R U . . .
C45 C 0.9173(4) 0.3800(3) -0.1189(3) 0.0536(15) Uani 0.745(9) 1 d D . P A 1
H45 H 0.9625 0.3659 -0.1305 0.064 Uiso 0.745(9) 1 calc R U P A 1
N5 N 0.8635(3) 0.3329(3) -0.1282(2) 0.0618(14) Uani 0.745(9) 1 d D . P A 1
C46 C 0.8756(3) 0.2622(4) -0.1612(3) 0.0715(18) Uani 0.745(9) 1 d D . P A 1
H46A H 0.8660 0.2190 -0.1354 0.086 Uiso 0.745(9) 1 calc R U P A 1
H46B H 0.9277 0.2595 -0.1667 0.086 Uiso 0.745(9) 1 calc R U P A 1
C47 C 0.8228(3) 0.2588(5) -0.2271(3) 0.081(2) Uani 0.745(9) 1 d D . P A 1
H47A H 0.8315 0.3028 -0.2523 0.098 Uiso 0.745(9) 1 calc R U P A 1
H47B H 0.8339 0.2134 -0.2498 0.098 Uiso 0.745(9) 1 calc R U P A 1
N6 N 0.7442(2) 0.2573(4) -0.2200(3) 0.0738(17) Uani 0.745(9) 1 d D . P A 1
C48 C 0.7040(2) 0.2023(4) -0.2473(3) 0.0604(16) Uani 0.745(9) 1 d D . P A 1
H48 H 0.7268 0.1676 -0.2707 0.073 Uiso 0.745(9) 1 calc R U P A 1
C45B C 0.9059(12) 0.3925(12) -0.1367(10) 0.0536(15) Uani 0.255(9) 1 d D U P A 2
H45B H 0.9504 0.3796 -0.1501 0.064 Uiso 0.255(9) 1 calc R U P A 2
N5B N 0.8484(12) 0.3525(15) -0.1609(15) 0.135(10) Uani 0.255(9) 1 d D U P A 2
C46B C 0.8575(16) 0.2895(14) -0.2045(15) 0.137(10) Uani 0.255(9) 1 d D U P A 2
H46C H 0.9105 0.2843 -0.2065 0.164 Uiso 0.255(9) 1 calc R U P A 2
H46D H 0.8304 0.3015 -0.2473 0.164 Uiso 0.255(9) 1 calc R U P A 2
C47B C 0.8282(8) 0.2126(12) -0.1827(12) 0.114(8) Uani 0.255(9) 1 d D U P A 2
H47C H 0.8383 0.1718 -0.2107 0.137 Uiso 0.255(9) 1 calc R U P A 2
H47D H 0.8532 0.2008 -0.1392 0.137 Uiso 0.255(9) 1 calc R U P A 2
N6B N 0.7482(7) 0.2202(14) -0.1857(10) 0.093(6) Uani 0.255(9) 1 d D U P A 2
C48B C 0.7052(10) 0.1783(12) -0.2252(8) 0.0604(16) Uani 0.255(9) 1 d D U P A 2
H48B H 0.7267 0.1375 -0.2432 0.073 Uiso 0.255(9) 1 calc R U P A 2
C49 C 0.47820(17) 0.90136(19) -0.24492(14) 0.0482(7) Uani 1 1 d . . . . .
H49 H 0.4753 0.9434 -0.2719 0.058 Uiso 1 1 calc R U . . .
C50 C 0.3812(2) 0.8545(2) -0.32318(18) 0.0532(10) Uani 0.897(4) 1 d D . P B 1
H50A H 0.3939 0.8994 -0.3457 0.064 Uiso 0.897(4) 1 calc R U P B 1
H50B H 0.3315 0.8622 -0.3133 0.064 Uiso 0.897(4) 1 calc R U P B 1
C51 C 0.3799(2) 0.7859(2) -0.36586(17) 0.0573(10) Uani 0.897(4) 1 d D . P B 1
H51A H 0.3480 0.7962 -0.4071 0.069 Uiso 0.897(4) 1 calc R U P B 1
H51B H 0.4305 0.7757 -0.3730 0.069 Uiso 0.897(4) 1 calc R U P B 1
N8 N 0.35154(18) 0.71886(18) -0.33700(14) 0.0535(8) Uani 0.897(4) 1 d D . P B 1
C52 C 0.2881(2) 0.6929(2) -0.36408(16) 0.0498(9) Uani 0.897(4) 1 d D . P B 1
H52 H 0.2638 0.7159 -0.4018 0.060 Uiso 0.897(4) 1 calc R U P B 1
C50B C 0.4037(15) 0.834(2) -0.3314(9) 0.0532(10) Uani 0.103(4) 1 d D . P B 2
H50C H 0.4251 0.7902 -0.3487 0.064 Uiso 0.103(4) 1 calc R U P B 2
H50D H 0.4113 0.8790 -0.3564 0.064 Uiso 0.103(4) 1 calc R U P B 2
C51B C 0.3215(15) 0.8226(14) -0.3304(15) 0.0573(10) Uani 0.103(4) 1 d D . P B 2
H51C H 0.3058 0.8580 -0.3004 0.069 Uiso 0.103(4) 1 calc R U P B 2
H51D H 0.2920 0.8330 -0.3727 0.069 Uiso 0.103(4) 1 calc R U P B 2
N8B N 0.3075(14) 0.7452(13) -0.3119(12) 0.0535(8) Uani 0.103(4) 1 d D . P B 2
C52B C 0.2512(15) 0.7120(2) -0.3420(14) 0.0498(9) Uani 0.103(4) 1 d D . P B 2
H52B H 0.2109 0.7389 -0.3655 0.060 Uiso 0.103(4) 1 calc R U P B 2
C53 C 0.5856(3) 0.4807(3) 0.0005(3) 0.0453(13) Uani 0.5 1 d . . P C -1
H53A H 0.6194 0.4554 0.0351 0.054 Uiso 0.5 1 calc R U P C -1
H53B H 0.6149 0.4973 -0.0309 0.054 Uiso 0.5 1 calc R U P C -1
C54 C 0.5247(3) 0.4243(4) -0.0311(3) 0.0483(14) Uani 0.5 1 d . . P C -1
H54A H 0.5279 0.4179 -0.0760 0.058 Uiso 0.5 1 calc R U P C -1
H54B H 0.5334 0.3751 -0.0103 0.058 Uiso 0.5 1 calc R U P C -1
C55 C 0.4960(3) 0.5834(3) -0.0235(3) 0.0444(13) Uani 0.5 1 d . . P C -1
H55A H 0.5213 0.6035 -0.0564 0.053 Uiso 0.5 1 calc R U P C -1
H55B H 0.4725 0.6256 -0.0053 0.053 Uiso 0.5 1 calc R U P C -1
C56 C 0.4349(3) 0.5269(3) -0.0542(3) 0.0471(14) Uani 0.5 1 d . . P C -1
H56A H 0.3860 0.5450 -0.0479 0.057 Uiso 0.5 1 calc R U P C -1
H56B H 0.4339 0.5242 -0.1000 0.057 Uiso 0.5 1 calc R U P C -1
C57 C 0.5079(3) 0.5156(4) 0.0768(3) 0.0449(13) Uani 0.5 1 d . . P C -1
H57A H 0.5429 0.4904 0.1106 0.054 Uiso 0.5 1 calc R U P C -1
H57B H 0.4841 0.5570 0.0959 0.054 Uiso 0.5 1 calc R U P C -1
C58 C 0.4475(4) 0.4587(4) 0.0455(3) 0.0466(14) Uani 0.5 1 d . . P C -1
H58A H 0.3982 0.4759 0.0513 0.056 Uiso 0.5 1 calc R U P C -1
H58B H 0.4571 0.4093 0.0659 0.056 Uiso 0.5 1 calc R U P C -1
C59 C 0.3374(3) 0.7617(3) -0.1695(2) 0.0568(10) Uani 0.819(7) 1 d D . P D 1
H59 H 0.3677 0.7738 -0.2020 0.068 Uiso 0.819(7) 1 calc R U P D 1
Cl1 Cl 0.36848(14) 0.67480(14) -0.13350(11) 0.0751(6) Uani 0.819(7) 1 d D . P D 1
Cl2 Cl 0.24218(8) 0.75517(9) -0.20750(9) 0.0701(6) Uani 0.819(7) 1 d D . P D 1
Cl3 Cl 0.34936(17) 0.83476(17) -0.11219(16) 0.0874(8) Uani 0.819(7) 1 d D . P D 1
C59B C 0.3294(12) 0.7590(14) -0.1646(17) 0.0568(10) Uani 0.091(7) 1 d D U P E 2
H59B H 0.3404 0.7554 -0.2081 0.068 Uiso 0.091(7) 1 calc R U P E 2
Cl1B Cl 0.3838(13) 0.6973(12) -0.1131(11) 0.082(5) Uani 0.091(7) 1 d D U P E 2
Cl2B Cl 0.2345(8) 0.7418(11) -0.1644(19) 0.122(10) Uani 0.091(7) 1 d D U P E 2
Cl3B Cl 0.3499(13) 0.8498(11) -0.1321(11) 0.066(4) Uani 0.091(7) 1 d D U P E 2
C60 C 0.2518(9) 0.7293(9) 0.0396(10) 0.068(2) Uani 0.482(14) 1 d . . P F 1
H60 H 0.2240 0.7082 0.0710 0.081 Uiso 0.482(14) 1 calc R U P F 1
Cl4 Cl 0.3294(4) 0.6701(4) 0.0411(4) 0.0788(13) Uani 0.482(14) 1 d . . P F 1
Cl5 Cl 0.1887(3) 0.7293(3) -0.0341(3) 0.0835(14) Uani 0.482(14) 1 d . . P F 1
Cl6 Cl 0.2780(2) 0.8222(2) 0.0659(2) 0.0702(13) Uani 0.482(14) 1 d . . P F 1
C60B C 0.2465(11) 0.7319(11) 0.0468(14) 0.068(2) Uani 0.350(14) 1 d D U P G 2
H60B H 0.2344 0.7231 0.0893 0.081 Uiso 0.350(14) 1 calc R U P G 2
Cl4C Cl 0.3118(7) 0.6680(8) 0.0309(8) 0.123(4) Uani 0.350(14) 1 d D U P G 2
Cl5C Cl 0.1666(6) 0.7256(6) -0.0126(8) 0.123(3) Uani 0.350(14) 1 d D U P G 2
Cl6C Cl 0.2834(6) 0.8240(5) 0.0412(8) 0.166(4) Uani 0.350(14) 1 d D U P G 2
C61 C 0.1483(7) 0.9535(7) -0.0211(6) 0.073(3) Uani 0.432(6) 1 d . . P H 1
H61 H 0.1470 0.8977 -0.0222 0.088 Uiso 0.432(6) 1 calc R U P H 1
Cl7 Cl 0.2246(2) 0.9804(3) -0.0522(2) 0.0602(9) Uani 0.432(6) 1 d . . P H 1
Cl8 Cl 0.06386(15) 0.9848(2) -0.06860(12) 0.0765(13) Uani 0.432(6) 1 d . . P H 1
Cl9 Cl 0.1549(2) 0.9803(3) 0.06032(18) 0.0780(12) Uani 0.432(6) 1 d . . P H 1
C61B C 0.1410(14) 0.9299(18) -0.0224(11) 0.073(3) Uani 0.145(7) 1 d D U P I 2
H61B H 0.1644 0.8796 -0.0229 0.088 Uiso 0.145(7) 1 calc R U P I 2
Cl7E Cl 0.1954(12) 0.9934(11) -0.0529(7) 0.098(5) Uani 0.145(7) 1 d D U P I 2
Cl8E Cl 0.0513(8) 0.9250(14) -0.0698(7) 0.142(7) Uani 0.145(7) 1 d D U P I 2
Cl9E Cl 0.1442(15) 0.9554(16) 0.0573(9) 0.148(10) Uani 0.145(7) 1 d D U P I 2
C62 C 0.6878(10) 0.4507(16) -0.2279(10) 0.102(4) Uani 0.250(10) 1 d D . P J 1
H62 H 0.7052 0.4034 -0.2053 0.122 Uiso 0.250(10) 1 calc R U P J 1
Cl10 Cl 0.5961(8) 0.4371(8) -0.2669(12) 0.232(9) Uani 0.250(10) 1 d D . P J 1
Cl11 Cl 0.6888(6) 0.5197(6) -0.1725(4) 0.075(2) Uani 0.250(10) 1 d D . P J 1
Cl12 Cl 0.7432(14) 0.4672(12) -0.2851(8) 0.198(9) Uani 0.250(10) 1 d D . P J 1
C62B C 0.7040(9) 0.4337(12) -0.2275(8) 0.102(4) Uani 0.330(12) 1 d D U P K 2
H62B H 0.7223 0.3876 -0.2035 0.122 Uiso 0.330(12) 1 calc R U P K 2
Cl1C Cl 0.6281(5) 0.4085(6) -0.2867(2) 0.112(3) Uani 0.330(12) 1 d D U P K 2
Cl2C Cl 0.6754(7) 0.4952(9) -0.1760(5) 0.147(6) Uani 0.330(12) 1 d D U P K 2
Cl3C Cl 0.7750(4) 0.4666(4) -0.2656(5) 0.096(3) Uani 0.330(12) 1 d D U P K 2
C62C C 0.7048(13) 0.4191(15) -0.2287(10) 0.102(4) Uani 0.247(8) 1 d D U P L 4
H62C H 0.7390 0.3805 -0.2060 0.122 Uiso 0.247(8) 1 calc R U P L 4
Cl1D Cl 0.6671(12) 0.3757(9) -0.3012(6) 0.190(6) Uani 0.247(8) 1 d D U P L 4
Cl2D Cl 0.6425(7) 0.4342(9) -0.1802(7) 0.178(5) Uani 0.247(8) 1 d D U P L 4
Cl3D Cl 0.7634(9) 0.4961(9) -0.2350(5) 0.156(5) Uani 0.247(8) 1 d D U P L 4
C63 C 0.4466(9) 0.6631(12) 0.4638(7) 0.119(3) Uani 0.356(8) 1 d D . P M 1
H63 H 0.4494 0.6090 0.4530 0.143 Uiso 0.356(8) 1 calc R U P M 1
Cl13 Cl 0.4725(5) 0.7172(2) 0.4008(2) 0.097(2) Uani 0.356(8) 1 d D . P M 1
Cl14 Cl 0.5109(3) 0.6800(5) 0.5332(2) 0.102(2) Uani 0.356(8) 1 d D . P M 1
Cl15 Cl 0.3557(2) 0.6813(3) 0.4784(4) 0.115(3) Uani 0.356(8) 1 d D . P M 1
C63B C 0.4385(10) 0.6645(16) 0.4701(8) 0.119(3) Uani 0.272(8) 1 d D U P N 2
H63B H 0.4560 0.6119 0.4677 0.143 Uiso 0.272(8) 1 calc R U P N 2
Cl4B Cl 0.4199(9) 0.7017(8) 0.3905(4) 0.151(5) Uani 0.272(8) 1 d D U P N 2
Cl5B Cl 0.5120(5) 0.7167(6) 0.5126(6) 0.133(3) Uani 0.272(8) 1 d D U P N 2
Cl6B Cl 0.3533(8) 0.6615(12) 0.4982(6) 0.255(10) Uani 0.272(8) 1 d D U P N 2
C64 C 0.5013(15) 0.6224(13) -0.2582(9) 0.154(4) Uani 0.217(4) 1 d D U P O 1
H64 H 0.4567 0.6552 -0.2683 0.184 Uiso 0.217(4) 1 calc R U P O 1
Cl16 Cl 0.5620(3) 0.6604(4) -0.1943(2) 0.0742(18) Uani 0.217(4) 1 d D U P O 1
Cl17 Cl 0.4726(4) 0.5312(4) -0.2424(4) 0.113(3) Uani 0.217(4) 1 d D U P O 1
Cl18 Cl 0.5424(13) 0.6157(10) -0.3260(5) 0.219(9) Uani 0.217(4) 1 d D U P O 1
C64B C 0.5389(16) 0.559(2) -0.2546(13) 0.154(4) Uani 0.158(6) 1 d D U P P 3
H64B H 0.5202 0.5090 -0.2447 0.184 Uiso 0.158(6) 1 calc R U P P 3
Cl7B Cl 0.5133(11) 0.6219(14) -0.2020(10) 0.190(9) Uani 0.158(6) 1 d D U P P 3
Cl8B Cl 0.6357(13) 0.552(2) -0.2477(16) 0.320(17) Uani 0.158(6) 1 d D U P P 3
Cl9B Cl 0.4904(16) 0.585(2) -0.3311(11) 0.208(11) Uani 0.158(6) 1 d D U P P 3
C64C C 0.5272(19) 0.6475(18) -0.2578(13) 0.154(4) Uani 0.089(4) 1 d D U P Q 4
H64C H 0.4804 0.6752 -0.2564 0.184 Uiso 0.089(4) 1 calc R U P Q 4
Cl7C Cl 0.5668(19) 0.6111(13) -0.1839(9) 0.124(7) Uani 0.089(4) 1 d D U P Q 4
Cl8C Cl 0.5975(12) 0.7078(12) -0.2740(9) 0.130(7) Uani 0.089(4) 1 d D U P Q 4
Cl9C Cl 0.5129(16) 0.5736(19) -0.3143(11) 0.133(8) Uani 0.089(4) 1 d D U P Q 4
C64D C 0.5353(17) 0.5542(19) -0.2549(12) 0.154(4) Uani 0.159(5) 1 d D U P R 5
H64D H 0.5007 0.5110 -0.2646 0.184 Uiso 0.159(5) 1 calc R U P R 5
Cl7D Cl 0.4813(10) 0.6331(10) -0.2712(10) 0.180(8) Uani 0.159(5) 1 d D U P R 5
Cl8D Cl 0.588(2) 0.536(3) -0.1803(10) 0.342(19) Uani 0.159(5) 1 d D U P R 5
Cl9D Cl 0.5945(14) 0.550(2) -0.3111(9) 0.242(12) Uani 0.159(5) 1 d D U P R 5
N1 N 0.72760(12) 0.55428(14) 0.09421(10) 0.0383(5) Uani 1 1 d . . . . .
N2 N 0.68330(13) 0.66572(14) -0.00652(11) 0.0405(5) Uani 1 1 d . . . . .
N3 N 0.57466(12) 0.72949(13) 0.06266(10) 0.0377(5) Uani 1 1 d . . . . .
N4 N 0.62331(13) 0.62154(13) 0.16626(11) 0.0403(5) Uani 1 1 d . . . . .
N7 N 0.43646(15) 0.84528(16) -0.26309(12) 0.0515(6) Uani 1 1 d D . . . .
N9 N 0.55132(12) 0.54820(13) 0.02636(10) 0.0352(5) Uani 1 1 d . . . . .
Zn1 Zn 0.63788(2) 0.62975(2) 0.07178(2) 0.03518(14) Uani 1 1 d . . . . .

loop_
_atom_site_aniso_label
_atom_site_aniso_U_11
_atom_site_aniso_U_22
_atom_site_aniso_U_33
_atom_site_aniso_U_23
_atom_site_aniso_U_13
_atom_site_aniso_U_12
C1 0.0331(13) 0.0497(15) 0.0333(13) 0.0042(12) 0.0007(10) 0.0017(12)
C2 0.0369(14) 0.0512(16) 0.0388(14) 0.0063(12) 0.0030(11) 0.0078(12)
C3 0.0328(13) 0.0546(17) 0.0410(15) 0.0000(13) 0.0056(11) 0.0057(12)
C4 0.0295(13) 0.0567(17) 0.0343(13) -0.0003(12) 0.0033(10) 0.0021(12)
C5 0.0356(14) 0.0620(18) 0.0359(14) 0.0039(13) 0.0068(11) 0.0054(13)
C6 0.0392(15) 0.068(2) 0.0350(14) 0.0068(13) 0.0091(12) 0.0049(14)
C7 0.0544(19) 0.090(3) 0.0413(16) 0.0187(17) 0.0205(14) 0.0175(18)
C8 0.0577(19) 0.083(2) 0.0430(17) 0.0250(17) 0.0147(15) 0.0139(18)
C9 0.0409(15) 0.0601(18) 0.0319(13) 0.0076(13) 0.0028(11) 0.0016(13)
C10 0.0417(15) 0.0506(16) 0.0342(14) 0.0048(12) -0.0013(11) -0.0033(13)
C11 0.0391(14) 0.0445(15) 0.0323(13) 0.0026(11) -0.0021(11) -0.0023(12)
C12 0.0467(16) 0.0436(15) 0.0402(15) 0.0026(12) -0.0016(12) 0.0031(13)
C13 0.0443(15) 0.0471(16) 0.0403(15) -0.0015(12) 0.0022(12) 0.0061(13)
C14 0.0367(13) 0.0425(14) 0.0334(13) -0.0034(11) 0.0009(11) -0.0014(11)
C15 0.0407(14) 0.0460(15) 0.0344(13) -0.0037(12) 0.0046(11) 0.0014(12)
C16 0.0442(15) 0.0532(17) 0.0315(13) 0.0000(12) 0.0076(11) 0.0057(13)
C17 0.062(2) 0.065(2) 0.0345(15) 0.0046(14) 0.0149(14) 0.0156(16)
C18 0.066(2) 0.068(2) 0.0336(14) 0.0111(14) 0.0133(14) 0.0182(17)
C19 0.0470(15) 0.0546(17) 0.0310(13) 0.0077(12) 0.0054(11) 0.0076(13)
C20 0.0397(14) 0.0530(16) 0.0328(13) 0.0060(12) 0.0044(11) 0.0036(12)
C21 0.0397(15) 0.071(2) 0.0379(15) 0.0067(14) 0.0072(12) 0.0082(14)
C22 0.0436(16) 0.073(2) 0.0476(17) -0.0032(16) 0.0074(13) 0.0020(15)
C23 0.0403(16) 0.071(2) 0.0444(16) 0.0016(15) 0.0065(13) 0.0059(15)
C24 0.0445(16) 0.073(2) 0.0413(15) 0.0061(15) 0.0118(13) 0.0045(15)
C25 0.0479(17) 0.078(2) 0.0468(17) 0.0073(17) 0.0125(14) -0.0028(16)
C26 0.0470(17) 0.072(2) 0.0437(16) 0.0029(15) 0.0121(13) 0.0017(15)
C27 0.0458(16) 0.0562(17) 0.0381(15) 0.0095(13) 0.0016(12) -0.0008(14)
C28 0.0411(15) 0.0541(17) 0.0396(15) 0.0084(13) 0.0052(12) 0.0008(13)
C29 0.0417(15) 0.0571(18) 0.0399(15) 0.0102(13) 0.0076(12) 0.0033(13)
C30 0.069(2) 0.0570(19) 0.0548(19) 0.0170(16) 0.0031(16) -0.0058(17)
C31 0.095(3) 0.061(2) 0.063(2) 0.0133(18) -0.015(2) -0.023(2)
C32 0.081(3) 0.065(2) 0.054(2) 0.0148(17) -0.0156(18) -0.018(2)
C33 0.0480(16) 0.0501(16) 0.0350(14) 0.0009(12) 0.0061(12) 0.0072(13)
C34 0.0502(18) 0.077(2) 0.0491(18) -0.0212(17) 0.0063(14) -0.0022(16)
C35 0.0489(18) 0.077(2) 0.0509(18) -0.0155(17) 0.0060(14) -0.0001(16)
C36 0.0560(18) 0.0545(18) 0.0407(16) -0.0052(13) 0.0092(14) 0.0041(14)
C37 0.0573(19) 0.0518(18) 0.0455(17) -0.0063(14) 0.0074(14) -0.0028(14)
C38 0.0479(16) 0.0547(18) 0.0470(17) -0.0063(14) 0.0088(13) 0.0000(14)
C39 0.0442(15) 0.0562(17) 0.0337(14) 0.0060(13) 0.0065(12) 0.0084(13)
C40 0.0518(17) 0.0565(18) 0.0408(15) 0.0067(14) -0.0016(13) 0.0043(14)
C41 0.0562(18) 0.0537(18) 0.0387(16) 0.0054(13) -0.0001(13) 0.0038(14)
C42 0.0497(17) 0.0604(18) 0.0375(15) 0.0069(14) 0.0000(13) 0.0102(15)
C43 0.0455(17) 0.076(2) 0.0517(18) 0.0166(17) -0.0046(14) -0.0003(16)
C44 0.0498(18) 0.074(2) 0.0518(18) 0.0163(17) 0.0013(14) -0.0040(16)
C45 0.037(3) 0.083(3) 0.040(4) 0.002(3) 0.003(2) 0.008(2)
N5 0.038(2) 0.088(3) 0.061(3) -0.025(2) 0.0125(19) -0.008(2)
C46 0.046(3) 0.096(4) 0.074(4) -0.031(3) 0.015(3) -0.008(3)
C47 0.051(3) 0.129(6) 0.066(4) -0.044(4) 0.018(3) -0.020(3)
N6 0.048(2) 0.116(4) 0.058(3) -0.035(3) 0.013(2) -0.011(3)
C48 0.052(2) 0.090(5) 0.038(3) -0.016(3) 0.006(2) 0.004(3)
C45B 0.037(3) 0.083(3) 0.040(4) 0.002(3) 0.003(2) 0.008(2)
N5B 0.071(9) 0.188(16) 0.16(2) -0.111(16) 0.048(10) -0.041(9)
C46B 0.096(15) 0.174(15) 0.155(19) -0.102(14) 0.059(14) -0.045(11)
C47B 0.056(7) 0.167(15) 0.119(16) -0.100(13) 0.019(7) -0.025(7)
N6B 0.057(6) 0.140(14) 0.083(11) -0.067(11) 0.019(6) -0.013(7)
C48B 0.052(2) 0.090(5) 0.038(3) -0.016(3) 0.006(2) 0.004(3)
C49 0.0460(16) 0.0566(18) 0.0414(15) 0.0153(14) 0.0064(13) 0.0021(14)
C50 0.046(2) 0.063(3) 0.0462(19) 0.0187(17) -0.0033(16) 0.0000(17)
C51 0.055(2) 0.070(2) 0.0417(18) 0.0171(17) -0.0030(15) -0.0093(18)
N8 0.0555(18) 0.0598(18) 0.0416(15) 0.0123(14) 0.0002(13) -0.0045(14)
C52 0.051(2) 0.059(2) 0.0359(17) 0.0098(15) -0.0007(14) 0.0048(17)
C50B 0.046(2) 0.063(3) 0.0462(19) 0.0187(17) -0.0033(16) 0.0000(17)
C51B 0.055(2) 0.070(2) 0.0417(18) 0.0171(17) -0.0030(15) -0.0093(18)
N8B 0.0555(18) 0.0598(18) 0.0416(15) 0.0123(14) 0.0002(13) -0.0045(14)
C52B 0.051(2) 0.059(2) 0.0359(17) 0.0098(15) -0.0007(14) 0.0048(17)
C53 0.035(3) 0.050(3) 0.052(3) -0.015(3) 0.010(2) 0.000(2)
C54 0.029(3) 0.054(3) 0.062(4) -0.016(3) 0.010(3) -0.001(2)
C55 0.043(3) 0.045(3) 0.039(3) 0.006(2) -0.009(2) -0.004(2)
C56 0.047(3) 0.045(3) 0.043(3) 0.009(3) -0.008(3) -0.001(3)
C57 0.044(3) 0.063(4) 0.029(3) 0.000(3) 0.009(2) -0.014(3)
C58 0.052(3) 0.061(4) 0.027(3) -0.004(3) 0.009(2) -0.015(3)
C59 0.055(2) 0.064(2) 0.051(2) 0.0113(17) 0.0098(17) -0.0024(17)
Cl1 0.0969(12) 0.0702(11) 0.0512(11) 0.0175(8) -0.0040(8) 0.0026(9)
Cl2 0.0557(7) 0.0857(9) 0.0655(10) -0.0018(7) 0.0030(6) 0.0025(6)
Cl3 0.0844(12) 0.0878(14) 0.0872(18) -0.0255(12) 0.0094(12) -0.0141(10)
C59B 0.055(2) 0.064(2) 0.051(2) 0.0113(17) 0.0098(17) -0.0024(17)
Cl1B 0.106(10) 0.072(9) 0.059(11) 0.024(7) -0.008(7) 0.006(8)
Cl2B 0.072(6) 0.129(12) 0.16(3) -0.009(12) 0.023(7) -0.023(6)
Cl3B 0.062(7) 0.071(6) 0.070(10) 0.016(5) 0.028(7) 0.010(5)
C60 0.060(3) 0.082(3) 0.069(5) -0.021(3) 0.030(3) -0.017(2)
Cl4 0.049(3) 0.115(3) 0.073(2) -0.0300(18) 0.013(2) 0.0078(19)
Cl5 0.071(2) 0.0795(18) 0.091(2) -0.0232(17) -0.0067(16) -0.0083(16)
Cl6 0.0757(18) 0.0703(17) 0.0593(19) -0.0147(12) -0.0010(11) -0.0071(15)
C60B 0.060(3) 0.082(3) 0.069(5) -0.021(3) 0.030(3) -0.017(2)
Cl4C 0.051(5) 0.197(7) 0.125(8) -0.062(5) 0.022(4) -0.004(3)
Cl5C 0.090(4) 0.114(4) 0.154(7) -0.048(5) -0.006(4) -0.021(3)
Cl6C 0.200(7) 0.155(5) 0.118(8) 0.015(4) -0.031(5) -0.117(5)
C61 0.073(5) 0.069(7) 0.080(5) -0.009(5) 0.022(4) -0.007(4)
Cl7 0.0579(16) 0.0748(17) 0.0506(14) -0.0062(11) 0.0171(13) -0.0160(14)
Cl8 0.0638(15) 0.099(3) 0.0665(15) 0.0057(14) 0.0107(11) 0.0103(14)
Cl9 0.0847(19) 0.102(3) 0.0502(14) 0.0000(14) 0.0206(12) 0.0155(19)
C61B 0.073(5) 0.069(7) 0.080(5) -0.009(5) 0.022(4) -0.007(4)
Cl7E 0.132(11) 0.111(10) 0.044(4) -0.012(5) 0.002(7) -0.043(9)
Cl8E 0.127(8) 0.179(19) 0.122(8) -0.029(9) 0.030(6) -0.017(8)
Cl9E 0.217(19) 0.151(18) 0.087(7) 0.000(7) 0.059(8) -0.031(12)
C62 0.091(6) 0.130(9) 0.082(4) 0.007(5) 0.010(4) -0.030(6)
Cl10 0.104(8) 0.207(12) 0.35(2) -0.134(14) -0.051(9) -0.034(7)
Cl11 0.070(3) 0.097(5) 0.055(3) 0.014(3) 0.004(2) -0.004(3)
Cl12 0.26(2) 0.238(15) 0.106(8) 0.018(8) 0.057(11) -0.099(15)
C62B 0.091(6) 0.130(9) 0.082(4) 0.007(5) 0.010(4) -0.030(6)
Cl1C 0.113(5) 0.152(7) 0.067(3) -0.019(3) 0.008(3) -0.057(5)
Cl2C 0.125(8) 0.164(11) 0.128(6) -0.055(6) -0.035(5) 0.069(8)
Cl3C 0.089(3) 0.103(4) 0.104(6) 0.009(4) 0.038(4) -0.028(3)
C62C 0.091(6) 0.130(9) 0.082(4) 0.007(5) 0.010(4) -0.030(6)
Cl1D 0.247(15) 0.207(12) 0.104(6) -0.003(6) -0.001(7) -0.013(10)
Cl2D 0.185(10) 0.175(11) 0.195(10) 0.019(8) 0.090(8) 0.001(8)
Cl3D 0.178(9) 0.192(10) 0.094(6) 0.012(6) 0.016(6) -0.071(8)
C63 0.140(7) 0.092(6) 0.110(6) 0.024(5) -0.016(5) -0.011(5)
Cl13 0.158(5) 0.073(2) 0.0592(19) -0.0026(15) 0.018(2) -0.016(3)
Cl14 0.091(3) 0.143(5) 0.067(2) -0.015(3) 0.0007(19) 0.021(3)
Cl15 0.061(2) 0.086(3) 0.188(6) -0.022(3) 0.000(3) 0.0070(17)
C63B 0.140(7) 0.092(6) 0.110(6) 0.024(5) -0.016(5) -0.011(5)
Cl4B 0.192(10) 0.162(8) 0.094(4) 0.044(4) 0.019(5) 0.064(8)
Cl5B 0.104(4) 0.134(7) 0.153(8) 0.010(5) 0.008(5) 0.017(4)
Cl6B 0.174(9) 0.44(2) 0.154(8) 0.163(12) 0.037(6) 0.027(9)
C64 0.178(8) 0.163(7) 0.122(6) -0.003(5) 0.031(5) -0.047(5)
Cl16 0.078(3) 0.081(4) 0.066(3) 0.001(2) 0.018(2) 0.008(3)
Cl17 0.080(4) 0.114(5) 0.147(6) 0.009(4) 0.022(4) -0.024(3)
Cl18 0.331(19) 0.241(14) 0.108(6) -0.067(8) 0.101(10) -0.188(15)
C64B 0.178(8) 0.163(7) 0.122(6) -0.003(5) 0.031(5) -0.047(5)
Cl7B 0.139(12) 0.261(18) 0.163(13) -0.033(12) 0.006(10) -0.027(12)
Cl8B 0.200(12) 0.48(4) 0.27(3) -0.03(3) 0.027(12) -0.006(13)
Cl9B 0.22(2) 0.23(2) 0.166(12) 0.019(11) 0.035(10) -0.049(16)
C64C 0.178(8) 0.163(7) 0.122(6) -0.003(5) 0.031(5) -0.047(5)
Cl7C 0.20(2) 0.082(10) 0.095(8) -0.026(7) 0.041(9) -0.043(11)
Cl8C 0.123(12) 0.144(13) 0.121(13) 0.004(10) 0.017(9) -0.017(10)
Cl9C 0.105(14) 0.195(16) 0.104(12) -0.022(12) 0.034(10) -0.060(13)
C64D 0.178(8) 0.163(7) 0.122(6) -0.003(5) 0.031(5) -0.047(5)
Cl7D 0.197(12) 0.188(11) 0.184(15) 0.029(9) 0.112(11) -0.044(8)
Cl8D 0.35(3) 0.51(5) 0.158(11) 0.016(15) 0.043(12) 0.12(3)
Cl9D 0.245(18) 0.37(3) 0.113(10) -0.003(14) 0.042(11) 0.032(18)
N1 0.0302(11) 0.0532(13) 0.0306(11) 0.0024(10) 0.0035(9) 0.0000(10)
N2 0.0355(11) 0.0525(14) 0.0325(11) 0.0043(10) 0.0038(9) 0.0027(10)
N3 0.0368(11) 0.0442(12) 0.0302(11) 0.0006(9) 0.0015(9) -0.0013(10)
N4 0.0404(12) 0.0469(13) 0.0322(11) 0.0016(10) 0.0033(9) 0.0044(10)
N7 0.0474(14) 0.0625(16) 0.0412(14) 0.0154(12) -0.0005(11) -0.0006(13)
N9 0.0321(11) 0.0424(12) 0.0298(11) -0.0008(9) 0.0027(9) 0.0019(9)
Zn1 0.03149(19) 0.0447(2) 0.02802(19) 0.00194(12) 0.00230(12) 0.00077(12)

loop_
_atom_type_symbol
_atom_type_description
_atom_type_scat_dispersion_real
_atom_type_scat_dispersion_imag
_atom_type_scat_source
C C -0.0020 0.0021 'WCromer program, Cromer Liberman method with Kissel-Pratt correction'
H H 0.0000 0.0000 'WCromer program, Cromer Liberman method with Kissel-Pratt correction'
N N -0.0031 0.0043 'WCromer program, Cromer Liberman method with Kissel-Pratt correction'

loop_
_geom_angle_atom_site_label_1
_geom_angle_atom_site_label_2
_geom_angle_atom_site_label_3
_geom_angle
_geom_angle_site_symmetry_1
_geom_angle_site_symmetry_3
N1 C1 C20 125.2(3) . .
N1 C1 C2 109.4(2) . .
C20 C1 C2 125.3(3) . .
C3 C2 C1 107.2(3) . .
C3 C2 H2 126.4 . .
C1 C2 H2 126.4 . .
C2 C3 C4 107.4(3) . .
C2 C3 H3 126.3 . .
C4 C3 H3 126.3 . .
N1 C4 C5 124.4(3) . .
N1 C4 C3 109.6(2) . .
C5 C4 C3 125.9(3) . .
C4 C5 C6 126.2(3) . .
C4 C5 C21 117.0(3) . .
C6 C5 C21 116.5(3) . .
N2 C6 C5 125.9(3) . .
N2 C6 C7 109.1(3) . .
C5 C6 C7 125.1(3) . .
C8 C7 C6 107.4(3) . .
C8 C7 H7 126.3 . .
C6 C7 H7 126.3 . .
C7 C8 C9 107.4(3) . .
C7 C8 H8 126.3 . .
C9 C8 H8 126.3 . .
N2 C9 C10 126.3(3) . .
N2 C9 C8 109.2(3) . .
C10 C9 C8 124.5(3) . .
C9 C10 C11 125.5(3) . .
C9 C10 C27 117.5(3) . .
C11 C10 C27 116.6(3) . .
N3 C11 C10 125.0(3) . .
N3 C11 C12 109.7(2) . .
C10 C11 C12 125.1(3) . .
C13 C12 C11 107.2(3) . .
C13 C12 H12 126.4 . .
C11 C12 H12 126.4 . .
C12 C13 C14 107.3(3) . .
C12 C13 H13 126.4 . .
C14 C13 H13 126.4 . .
N3 C14 C15 125.3(3) . .
N3 C14 C13 109.4(2) . .
C15 C14 C13 125.2(3) . .
C16 C15 C14 126.3(3) . .
C16 C15 C33 117.1(2) . .
C14 C15 C33 116.1(3) . .
N4 C16 C15 125.7(2) . .
N4 C16 C17 109.4(3) . .
C15 C16 C17 124.9(3) . .
C18 C17 C16 107.0(3) . .
C18 C17 H17 126.5 . .
C16 C17 H17 126.5 . .
C17 C18 C19 107.7(3) . .
C17 C18 H18 126.2 . .
C19 C18 H18 126.2 . .
N4 C19 C20 125.5(3) . .
N4 C19 C18 109.1(3) . .
C20 C19 C18 125.3(3) . .
C19 C20 C1 125.9(3) . .
C19 C20 C39 117.3(2) . .
C1 C20 C39 116.5(2) . .
C22 C21 C26 118.7(3) . .
C22 C21 C5 122.5(3) . .
C26 C21 C5 118.8(3) . .
C21 C22 C23 120.6(3) . .
C21 C22 H22 119.7 . .
C23 C22 H22 119.7 . .
C24 C23 C22 119.5(3) . .
C24 C23 C45B 119.0(10) . .
C22 C23 C45B 119.9(9) . .
C24 C23 C45 119.1(4) . .
C22 C23 C45 121.0(4) . .
C23 C24 C25 121.0(3) . .
C23 C24 H24 119.5 . .
C25 C24 H24 119.5 . .
C24 C25 C26 119.2(3) . .
C24 C25 H25 120.4 . .
C26 C25 H25 120.4 . .
C25 C26 C21 120.9(3) . .
C25 C26 H26 119.6 . .
C21 C26 H26 119.6 . .
C28 C27 C32 118.5(3) . .
C28 C27 C10 122.2(3) . .
C32 C27 C10 119.3(3) . .
C27 C28 C29 120.9(3) . .
C27 C28 H28 119.5 . .
C29 C28 H28 119.5 . .
C30 C29 C28 119.0(3) . .
C30 C29 C49 119.7(3) . .
C28 C29 C49 121.4(3) . .
C31 C30 C29 121.0(3) . .
C31 C30 H30 119.5 . .
C29 C30 H30 119.5 . .
C30 C31 C32 119.4(3) . .
C30 C31 H31 120.3 . .
C32 C31 H31 120.3 . .
C31 C32 C27 121.3(3) . .
C31 C32 H32 119.3 . .
C27 C32 H32 119.3 . .
C34 C33 C38 118.5(3) . .
C34 C33 C15 122.7(3) . .
C38 C33 C15 118.7(3) . .
C33 C34 C35 121.1(3) . .
C33 C34 H34 119.5 . .
C35 C34 H34 119.5 . .
C36 C35 C34 118.6(3) . .
C36 C35 C48B 118.5(8) . 3_665
C34 C35 C48B 119.4(7) . 3_665
C36 C35 C48 119.0(3) . 3_665
C34 C35 C48 122.0(4) . 3_665
C37 C36 C35 120.7(3) . .
C37 C36 H36 119.7 . .
C35 C36 H36 119.7 . .
C36 C37 C38 120.0(3) . .
C36 C37 H37 120.0 . .
C38 C37 H37 120.0 . .
C37 C38 C33 121.1(3) . .
C37 C38 H38 119.5 . .
C33 C38 H38 119.5 . .
C40 C39 C44 118.3(3) . .
C40 C39 C20 122.8(3) . .
C44 C39 C20 118.9(3) . .
C39 C40 C41 120.9(3) . .
C39 C40 H40 119.5 . .
C41 C40 H40 119.5 . .
C42 C41 C40 119.0(3) . .
C42 C41 C52B 105.3(10) . 3_665
C40 C41 C52B 122.6(10) . 3_665
C42 C41 C52 119.8(3) . 3_665
C40 C41 C52 121.2(3) . 3_665
C43 C42 C41 120.8(3) . .
C43 C42 H42 119.6 . .
C41 C42 H42 119.6 . .
C42 C43 C44 119.6(3) . .
C42 C43 H43 120.2 . .
C44 C43 H43 120.2 . .
C39 C44 C43 121.3(3) . .
C39 C44 H44 119.3 . .
C43 C44 H44 119.3 . .
N5 C45 C23 123.5(5) . .
N5 C45 H45 118.3 . .
C23 C45 H45 118.3 . .
C45 N5 C46 116.8(5) . .
N5 C46 C47 110.2(5) . .
N5 C46 H46A 109.6 . .
C47 C46 H46A 109.6 . .
N5 C46 H46B 109.6 . .
C47 C46 H46B 109.6 . .
H46A C46 H46B 108.1 . .
N6 C47 C46 110.9(4) . .
N6 C47 H47A 109.5 . .
C46 C47 H47A 109.5 . .
N6 C47 H47B 109.5 . .
C46 C47 H47B 109.5 . .
H47A C47 H47B 108.1 . .
C48 N6 C47 116.6(5) . .
N6 C48 C35 124.6(5) . 3_665
N6 C48 H48 117.7 . .
C35 C48 H48 117.7 3_665 .
N5B C45B C23 130(2) . .
N5B C45B H45B 115.2 . .
C23 C45B H45B 115.2 . .
C45B N5B C46B 119.2(19) . .
N5B C46B C47B 112.4(18) . .
N5B C46B H46C 109.1 . .
C47B C46B H46C 109.1 . .
N5B C46B H46D 109.1 . .
C47B C46B H46D 109.1 . .
H46C C46B H46D 107.8 . .
N6B C47B C46B 107.6(18) . .
N6B C47B H47C 110.2 . .
C46B C47B H47C 110.2 . .
N6B C47B H47D 110.2 . .
C46B C47B H47D 110.2 . .
H47C C47B H47D 108.5 . .
C48B N6B C47B 117.4(14) . .
N6B C48B C35 124.1(17) . 3_665
N6B C48B H48B 117.9 . .
C35 C48B H48B 117.9 3_665 .
N7 C49 C29 123.7(3) . .
N7 C49 H49 118.2 . .
C29 C49 H49 118.2 . .
N7 C50 C51 111.3(3) . .
N7 C50 H50A 109.4 . .
C51 C50 H50A 109.4 . .
N7 C50 H50B 109.4 . .
C51 C50 H50B 109.4 . .
H50A C50 H50B 108.0 . .
N8 C51 C50 111.0(3) . .
N8 C51 H51A 109.4 . .
C50 C51 H51A 109.4 . .
N8 C51 H51B 109.4 . .
C50 C51 H51B 109.4 . .
H51A C51 H51B 108.0 . .
C52 N8 C51 117.3(3) . .
N8 C52 C41 123.5(3) . 3_665
N8 C52 H52 118.2 . .
C41 C52 H52 118.2 3_665 .
N7 C50B C51B 102.7(19) . .
N7 C50B H50C 111.2 . .
C51B C50B H50C 111.2 . .
N7 C50B H50D 111.2 . .
C51B C50B H50D 111.2 . .
H50C C50B H50D 109.1 . .
N8B C51B C50B 111(2) . .
N8B C51B H51C 109.5 . .
C50B C51B H51C 109.5 . .
N8B C51B H51D 109.5 . .
C50B C51B H51D 109.5 . .
H51C C51B H51D 108.1 . .
C52B N8B C51B 118.0(19) . .
N8B C52B C41 117.3(18) . 3_665
N8B C52B H52B 121.3 . .
C41 C52B H52B 121.3 3_665 .
N9 C53 C54 111.1(4) . .
N9 C53 H53A 109.4 . .
C54 C53 H53A 109.4 . .
N9 C53 H53B 109.4 . .
C54 C53 H53B 109.4 . .
H53A C53 H53B 108.0 . .
N9 C54 C53 110.9(4) 3_665 .
N9 C54 H54A 109.5 3_665 .
C53 C54 H54A 109.5 . .
N9 C54 H54B 109.5 3_665 .
C53 C54 H54B 109.5 . .
H54A C54 H54B 108.0 . .
N9 C55 C56 112.1(4) . .
N9 C55 H55A 109.2 . .
C56 C55 H55A 109.2 . .
N9 C55 H55B 109.2 . .
C56 C55 H55B 109.2 . .
H55A C55 H55B 107.9 . .
N9 C56 C55 111.2(4) 3_665 .
N9 C56 H56A 109.4 3_665 .
C55 C56 H56A 109.4 . .
N9 C56 H56B 109.4 3_665 .
C55 C56 H56B 109.4 . .
H56A C56 H56B 108.0 . .
C58 C57 N9 110.6(4) . .
C58 C57 H57A 109.5 . .
N9 C57 H57A 109.5 . .
C58 C57 H57B 109.5 . .
N9 C57 H57B 109.5 . .
H57A C57 H57B 108.1 . .
C57 C58 N9 109.9(4) . 3_665
C57 C58 H58A 109.7 . .
N9 C58 H58A 109.7 3_665 .
C57 C58 H58B 109.7 . .
N9 C58 H58B 109.7 3_665 .
H58A C58 H58B 108.2 . .
Cl1 C59 Cl3 110.3(3) . .
Cl1 C59 Cl2 110.4(3) . .
Cl3 C59 Cl2 110.4(3) . .
Cl1 C59 H59 108.6 . .
Cl3 C59 H59 108.6 . .
Cl2 C59 H59 108.6 . .
Cl1B C59B Cl2B 109.6(17) . .
Cl1B C59B Cl3B 105.7(16) . .
Cl2B C59B Cl3B 107.0(16) . .
Cl1B C59B H59B 111.4 . .
Cl2B C59B H59B 111.4 . .
Cl3B C59B H59B 111.4 . .
Cl4 C60 Cl5 113.8(10) . .
Cl4 C60 Cl6 112.3(9) . .
Cl5 C60 Cl6 111.9(10) . .
Cl4 C60 H60 106.0 . .
Cl5 C60 H60 106.0 . .
Cl6 C60 H60 106.0 . .
Cl4C C60B Cl5C 109.1(13) . .
Cl4C C60B Cl6C 107.8(14) . .
Cl5C C60B Cl6C 106.5(12) . .
Cl4C C60B H60B 111.1 . .
Cl5C C60B H60B 111.1 . .
Cl6C C60B H60B 111.1 . .
Cl7 C61 Cl8 111.7(7) . .
Cl7 C61 Cl9 113.2(6) . .
Cl8 C61 Cl9 111.7(7) . .
Cl7 C61 H61 106.6 . .
Cl8 C61 H61 106.6 . .
Cl9 C61 H61 106.6 . .
Cl7E C61B Cl8E 110.9(15) . .
Cl7E C61B Cl9E 106.7(15) . .
Cl8E C61B Cl9E 115.5(18) . .
Cl7E C61B H61B 107.8 . .
Cl8E C61B H61B 107.8 . .
Cl9E C61B H61B 107.8 . .
Cl11 C62 Cl10 108.5(13) . .
Cl11 C62 Cl12 115.8(14) . .
Cl10 C62 Cl12 108.5(13) . .
Cl11 C62 H62 107.9 . .
Cl10 C62 H62 107.9 . .
Cl12 C62 H62 107.9 . .
Cl2C C62B Cl1C 109.6(11) . .
Cl2C C62B Cl3C 115.6(11) . .
Cl1C C62B Cl3C 107.4(9) . .
Cl2C C62B H62B 108.0 . .
Cl1C C62B H62B 108.0 . .
Cl3C C62B H62B 108.0 . .
Cl2D C62C Cl1D 114.6(13) . .
Cl2D C62C Cl3D 114.3(14) . .
Cl1D C62C Cl3D 114.6(13) . .
Cl2D C62C H62C 103.8 . .
Cl1D C62C H62C 103.8 . .
Cl3D C62C H62C 103.8 . .
Cl14 C63 Cl15 108.7(10) . .
Cl14 C63 Cl13 108.7(9) . .
Cl15 C63 Cl13 115.1(11) . .
Cl14 C63 H63 108.0 . .
Cl15 C63 H63 108.0 . .
Cl13 C63 H63 108.0 . .
Cl5B C63B Cl6B 118.5(16) . .
Cl5B C63B Cl4B 106.8(12) . .
Cl6B C63B Cl4B 108.3(11) . .
Cl5B C63B H63B 107.6 . .
Cl6B C63B H63B 107.6 . .
Cl4B C63B H63B 107.6 . .
Cl16 C64 Cl17 112.1(13) . .
Cl16 C64 Cl18 111.8(13) . .
Cl17 C64 Cl18 106.7(13) . .
Cl16 C64 H64 108.7 . .
Cl17 C64 H64 108.7 . .
Cl18 C64 H64 108.7 . .
Cl7B C64B Cl8B 113.0(18) . .
Cl7B C64B Cl9B 107.1(17) . .
Cl8B C64B Cl9B 114.6(19) . .
Cl7B C64B H64B 107.3 . .
Cl8B C64B H64B 107.3 . .
Cl9B C64B H64B 107.3 . .
Cl7C C64C Cl8C 102.3(16) . .
Cl7C C64C Cl9C 109.4(17) . .
Cl8C C64C Cl9C 109.5(18) . .
Cl7C C64C H64C 111.8 . .
Cl8C C64C H64C 111.8 . .
Cl9C C64C H64C 111.8 . .
Cl7D C64D Cl8D 123(2) . .
Cl7D C64D Cl9D 107.6(16) . .
Cl8D C64D Cl9D 108.5(16) . .
Cl7D C64D H64D 105.7 . .
Cl8D C64D H64D 105.7 . .
Cl9D C64D H64D 105.7 . .
C4 N1 C1 106.3(2) . .
C4 N1 Zn1 126.93(18) . .
C1 N1 Zn1 126.24(18) . .
C6 N2 C9 107.0(2) . .
C6 N2 Zn1 126.37(19) . .
C9 N2 Zn1 126.63(19) . .
C11 N3 C14 106.4(2) . .
C11 N3 Zn1 127.28(19) . .
C14 N3 Zn1 126.22(18) . .
C19 N4 C16 106.8(2) . .
C19 N4 Zn1 126.90(19) . .
C16 N4 Zn1 126.26(18) . .
C49 N7 C50B 120.7(14) . .
C49 N7 C50 116.7(3) . .
C55 N9 C53 110.3(4) . .
C55 N9 C57 107.0(4) . .
C53 N9 C57 105.1(4) . .
C55 N9 Zn1 112.1(3) . .
C53 N9 Zn1 111.6(2) . .
C57 N9 Zn1 110.3(2) . .
N4 Zn1 N1 88.30(9) . .
N4 Zn1 N3 88.89(9) . .
N1 Zn1 N3 161.65(9) . .
N4 Zn1 N2 158.66(10) . .
N1 Zn1 N2 88.18(9) . .
N3 Zn1 N2 87.87(9) . .
N4 Zn1 N9 99.70(9) . .
N1 Zn1 N9 98.29(9) . .
N3 Zn1 N9 100.05(9) . .
N2 Zn1 N9 101.64(9) . .

loop_
_geom_bond_atom_site_label_1
_geom_bond_atom_site_label_2
_geom_bond_distance
_geom_bond_site_symmetry_2
C1 N1 1.378(3) .
C1 C20 1.401(4) .
C1 C2 1.438(4) .
C2 C3 1.347(4) .
C2 H2 0.9300 .
C3 C4 1.434(4) .
C3 H3 0.9300 .
C4 N1 1.375(4) .
C4 C5 1.402(4) .
C5 C6 1.403(4) .
C5 C21 1.503(4) .
C6 N2 1.368(4) .
C6 C7 1.444(4) .
C7 C8 1.336(5) .
C7 H7 0.9300 .
C8 C9 1.442(4) .
C8 H8 0.9300 .
C9 N2 1.369(4) .
C9 C10 1.394(4) .
C10 C11 1.401(4) .
C10 C27 1.499(4) .
C11 N3 1.373(4) .
C11 C12 1.440(4) .
C12 C13 1.346(4) .
C12 H12 0.9300 .
C13 C14 1.444(4) .
C13 H13 0.9300 .
C14 N3 1.375(4) .
C14 C15 1.401(4) .
C15 C16 1.397(4) .
C15 C33 1.504(4) .
C16 N4 1.375(4) .
C16 C17 1.442(4) .
C17 C18 1.347(5) .
C17 H17 0.9300 .
C18 C19 1.440(4) .
C18 H18 0.9300 .
C19 N4 1.374(4) .
C19 C20 1.394(4) .
C20 C39 1.505(4) .
C21 C22 1.365(5) .
C21 C26 1.401(5) .
C22 C23 1.411(4) .
C22 H22 0.9300 .
C23 C24 1.367(5) .
C23 C45B 1.47(2) .
C23 C45 1.474(4) .
C24 C25 1.372(5) .
C24 H24 0.9300 .
C25 C26 1.390(5) .
C25 H25 0.9300 .
C26 H26 0.9300 .
C27 C28 1.376(4) .
C27 C32 1.397(5) .
C28 C29 1.404(4) .
C28 H28 0.9300 .
C29 C30 1.384(5) .
C29 C49 1.468(4) .
C30 C31 1.373(5) .
C30 H30 0.9300 .
C31 C32 1.382(5) .
C31 H31 0.9300 .
C32 H32 0.9300 .
C33 C34 1.373(5) .
C33 C38 1.389(4) .
C34 C35 1.410(5) .
C34 H34 0.9300 .
C35 C36 1.377(5) .
C35 C48B 1.462(18) 3_665
C35 C48 1.475(4) 3_665
C36 C37 1.374(5) .
C36 H36 0.9300 .
C37 C38 1.375(4) .
C37 H37 0.9300 .
C38 H38 0.9300 .
C39 C40 1.374(4) .
C39 C44 1.388(4) .
C40 C41 1.401(4) .
C40 H40 0.9300 .
C41 C42 1.386(5) .
C41 C52B 1.475(4) 3_665
C41 C52 1.475(4) 3_665
C42 C43 1.353(5) .
C42 H42 0.9300 .
C43 C44 1.390(5) .
C43 H43 0.9300 .
C44 H44 0.9300 .
C45 N5 1.261(6) .
C45 H45 0.9300 .
N5 C46 1.461(7) .
C46 C47 1.537(8) .
C46 H46A 0.9700 .
C46 H46B 0.9700 .
C47 N6 1.456(6) .
C47 H47A 0.9700 .
C47 H47B 0.9700 .
N6 C48 1.279(6) .
C48 C35 1.475(4) 3_665
C48 H48 0.9300 .
C45B N5B 1.278(16) .
C45B H45B 0.9300 .
N5B C46B 1.471(17) .
C46B C47B 1.551(19) .
C46B H46C 0.9700 .
C46B H46D 0.9700 .
C47B N6B 1.440(15) .
C47B H47C 0.9700 .
C47B H47D 0.9700 .
N6B C48B 1.265(15) .
C48B C35 1.462(18) 3_665
C48B H48B 0.9300 .
C49 N7 1.255(4) .
C49 H49 0.9300 .
C50 N7 1.472(4) .
C50 C51 1.505(6) .
C50 H50A 0.9700 .
C50 H50B 0.9700 .
C51 N8 1.463(5) .
C51 H51A 0.9700 .
C51 H51B 0.9700 .
N8 C52 1.266(4) .
C52 C41 1.475(4) 3_665
C52 H52 0.9300 .
C50B N7 1.471(19) .
C50B C51B 1.502(19) .
C50B H50C 0.9700 .
C50B H50D 0.9700 .
C51B N8B 1.450(18) .
C51B H51C 0.9700 .
C51B H51D 0.9700 .
N8B C52B 1.240(18) .
C52B C41 1.475(4) 3_665
C52B H52B 0.9300 .
C53 N9 1.488(6) .
C53 C54 1.536(8) .
C53 H53A 0.9700 .
C53 H53B 0.9700 .
C54 N9 1.477(6) 3_665
C54 H54A 0.9700 .
C54 H54B 0.9700 .
C55 N9 1.448(6) .
C55 C56 1.533(8) .
C55 H55A 0.9700 .
C55 H55B 0.9700 .
C56 N9 1.447(6) 3_665
C56 H56A 0.9700 .
C56 H56B 0.9700 .
C57 C58 1.534(8) .
C57 N9 1.551(6) .
C57 H57A 0.9700 .
C57 H57B 0.9700 .
C58 N9 1.534(6) 3_665
C58 H58A 0.9700 .
C58 H58B 0.9700 .
C59 Cl1 1.751(4) .
C59 Cl3 1.752(5) .
C59 Cl2 1.759(4) .
C59 H59 0.9800 .
C59B Cl1B 1.712(18) .
C59B Cl2B 1.741(19) .
C59B Cl3B 1.747(18) .
C59B H59B 0.9800 .
C60 Cl4 1.739(15) .
C60 Cl5 1.752(18) .
C60 Cl6 1.759(15) .
C60 H60 0.9800 .
C60B Cl4C 1.706(18) .
C60B Cl5C 1.731(19) .
C60B Cl6C 1.760(19) .
C60B H60B 0.9800 .
C61 Cl7 1.704(11) .
C61 Cl8 1.750(12) .
C61 Cl9 1.772(11) .
C61 H61 0.9800 .
C61B Cl7E 1.693(18) .
C61B Cl8E 1.739(19) .
C61B Cl9E 1.741(18) .
C61B H61B 0.9800 .
C62 Cl11 1.685(17) .
C62 Cl10 1.722(16) .
C62 Cl12 1.737(15) .
C62 H62 0.9800 .
C62B Cl2C 1.685(14) .
C62B Cl1C 1.733(14) .
C62B Cl3C 1.738(13) .
C62B H62B 0.9800 .
C62C Cl2D 1.684(17) .
C62C Cl1D 1.735(15) .
C62C Cl3D 1.736(16) .
C62C H62C 0.9800 .
C63 Cl14 1.720(14) .
C63 Cl15 1.755(17) .
C63 Cl13 1.773(14) .
C63 H63 0.9800 .
C63B Cl5B 1.722(17) .
C63B Cl6B 1.752(18) .
C63B Cl4B 1.783(16) .
C63B H63B 0.9800 .
C64 Cl16 1.709(18) .
C64 Cl17 1.734(19) .
C64 Cl18 1.743(18) .
C64 H64 0.9800 .
C64B Cl7B 1.692(18) .
C64B Cl8B 1.731(18) .
C64B Cl9B 1.752(18) .
C64B H64B 0.9800 .
C64C Cl7C 1.719(19) .
C64C Cl8C 1.736(19) .
C64C Cl9C 1.752(19) .
C64C H64C 0.9800 .
C64D Cl7D 1.691(18) .
C64D Cl8D 1.717(18) .
C64D Cl9D 1.747(18) .
C64D H64D 0.9800 .
N1 Zn1 2.077(2) .
N2 Zn1 2.085(2) .
N3 Zn1 2.079(2) .
N4 Zn1 2.076(2) .
N9 Zn1 2.202(2) .

loop_
_geom_torsion_atom_site_label_1
_geom_torsion_atom_site_label_2
_geom_torsion_atom_site_label_3
_geom_torsion_atom_site_label_4
_geom_torsion
_geom_torsion_site_symmetry_1
_geom_torsion_site_symmetry_4
N1 C1 C2 C3 1.8(3) . .
C20 C1 C2 C3 -174.5(3) . .
C1 C2 C3 C4 0.0(3) . .
C2 C3 C4 N1 -1.8(3) . .
C2 C3 C4 C5 173.7(3) . .
N1 C4 C5 C6 -3.8(5) . .
C3 C4 C5 C6 -178.6(3) . .
N1 C4 C5 C21 169.4(3) . .
C3 C4 C5 C21 -5.5(4) . .
C4 C5 C6 N2 -1.7(5) . .
C21 C5 C6 N2 -174.8(3) . .
C4 C5 C6 C7 176.5(3) . .
C21 C5 C6 C7 3.4(5) . .
N2 C6 C7 C8 0.8(4) . .
C5 C6 C7 C8 -177.6(3) . .
C6 C7 C8 C9 -0.1(4) . .
C7 C8 C9 N2 -0.6(4) . .
C7 C8 C9 C10 177.7(3) . .
N2 C9 C10 C11 1.5(5) . .
C8 C9 C10 C11 -176.6(3) . .
N2 C9 C10 C27 174.7(3) . .
C8 C9 C10 C27 -3.4(5) . .
C9 C10 C11 N3 1.8(5) . .
C27 C10 C11 N3 -171.5(3) . .
C9 C10 C11 C12 175.9(3) . .
C27 C10 C11 C12 2.6(4) . .
N3 C11 C12 C13 2.1(3) . .
C10 C11 C12 C13 -172.8(3) . .
C11 C12 C13 C14 -0.6(3) . .
C12 C13 C14 N3 -1.1(3) . .
C12 C13 C14 C15 174.4(3) . .
N3 C14 C15 C16 -0.9(5) . .
C13 C14 C15 C16 -175.7(3) . .
N3 C14 C15 C33 170.7(3) . .
C13 C14 C15 C33 -4.1(4) . .
C14 C15 C16 N4 -1.5(5) . .
C33 C15 C16 N4 -172.9(3) . .
C14 C15 C16 C17 176.7(3) . .
C33 C15 C16 C17 5.3(5) . .
N4 C16 C17 C18 1.7(4) . .
C15 C16 C17 C18 -176.8(3) . .
C16 C17 C18 C19 -0.7(4) . .
C17 C18 C19 N4 -0.4(4) . .
C17 C18 C19 C20 177.6(3) . .
N4 C19 C20 C1 0.0(5) . .
C18 C19 C20 C1 -177.7(3) . .
N4 C19 C20 C39 173.4(3) . .
C18 C19 C20 C39 -4.3(5) . .
N1 C1 C20 C19 4.7(5) . .
C2 C1 C20 C19 -179.6(3) . .
N1 C1 C20 C39 -168.8(3) . .
C2 C1 C20 C39 6.9(4) . .
C4 C5 C21 C22 72.2(4) . .
C6 C5 C21 C22 -114.0(4) . .
C4 C5 C21 C26 -107.3(3) . .
C6 C5 C21 C26 66.5(4) . .
C26 C21 C22 C23 0.6(5) . .
C5 C21 C22 C23 -179.0(3) . .
C21 C22 C23 C24 1.0(5) . .
C21 C22 C23 C45B -164.9(10) . .
C21 C22 C23 C45 174.7(4) . .
C22 C23 C24 C25 -2.4(5) . .
C45B C23 C24 C25 163.6(10) . .
C45 C23 C24 C25 -176.3(4) . .
C23 C24 C25 C26 2.3(5) . .
C24 C25 C26 C21 -0.7(5) . .
C22 C21 C26 C25 -0.7(5) . .
C5 C21 C26 C25 178.8(3) . .
C9 C10 C27 C28 88.0(4) . .
C11 C10 C27 C28 -98.2(4) . .
C9 C10 C27 C32 -92.4(4) . .
C11 C10 C27 C32 81.4(4) . .
C32 C27 C28 C29 -0.4(5) . .
C10 C27 C28 C29 179.3(3) . .
C27 C28 C29 C30 0.1(5) . .
C27 C28 C29 C49 -178.8(3) . .
C28 C29 C30 C31 0.4(6) . .
C49 C29 C30 C31 179.3(4) . .
C29 C30 C31 C32 -0.6(7) . .
C30 C31 C32 C27 0.2(7) . .
C28 C27 C32 C31 0.3(6) . .
C10 C27 C32 C31 -179.4(4) . .
C16 C15 C33 C34 -103.3(4) . .
C14 C15 C33 C34 84.4(4) . .
C16 C15 C33 C38 78.5(4) . .
C14 C15 C33 C38 -93.9(3) . .
C38 C33 C34 C35 0.6(5) . .
C15 C33 C34 C35 -177.7(3) . .
C33 C34 C35 C36 -0.6(6) . .
C33 C34 C35 C48B 158.1(10) . 3_665
C33 C34 C35 C48 -173.3(4) . 3_665
C34 C35 C36 C37 -0.5(5) . .
C48B C35 C36 C37 -159.4(10) 3_665 .
C48 C35 C36 C37 172.4(4) 3_665 .
C35 C36 C37 C38 1.6(5) . .
C36 C37 C38 C33 -1.7(5) . .
C34 C33 C38 C37 0.6(5) . .
C15 C33 C38 C37 178.9(3) . .
C19 C20 C39 C40 75.7(4) . .
C1 C20 C39 C40 -110.2(3) . .
C19 C20 C39 C44 -103.8(4) . .
C1 C20 C39 C44 70.3(4) . .
C44 C39 C40 C41 -0.6(5) . .
C20 C39 C40 C41 179.9(3) . .
C39 C40 C41 C42 0.2(5) . .
C39 C40 C41 C52B -135.4(15) . 3_665
C39 C40 C41 C52 -179.7(3) . 3_665
C40 C41 C42 C43 0.4(5) . .
C52B C41 C42 C43 142.8(14) 3_665 .
C52 C41 C42 C43 -179.6(3) 3_665 .
C41 C42 C43 C44 -0.6(6) . .
C40 C39 C44 C43 0.5(5) . .
C20 C39 C44 C43 179.9(3) . .
C42 C43 C44 C39 0.2(6) . .
C24 C23 C45 N5 -176.7(5) . .
C22 C23 C45 N5 9.5(7) . .
C45B C23 C45 N5 -82(4) . .
C23 C45 N5 C46 175.4(5) . .
C45 N5 C46 C47 -113.8(6) . .
N5 C46 C47 N6 -63.3(8) . .
C46 C47 N6 C48 -125.3(7) . .
C47 N6 C48 C35 178.4(6) . 3_665
C24 C23 C45B N5B -161(3) . .
C22 C23 C45B N5B 5(3) . .
C45 C23 C45B N5B 104(5) . .
C23 C45B N5B C46B -178(2) . .
C45B N5B C46B C47B 126(3) . .
N5B C46B C47B N6B 64(3) . .
C46B C47B N6B C48B 116(2) . .
C47B N6B C48B C35 -166(2) . 3_665
C30 C29 C49 N7 -174.6(3) . .
C28 C29 C49 N7 4.3(5) . .
N7 C50 C51 N8 66.4(4) . .
C50 C51 N8 C52 111.7(4) . .
C51 N8 C52 C41 -177.0(3) . 3_665
N7 C50B C51B N8B -80(3) . .
C50B C51B N8B C52B -137(3) . .
C51B N8B C52B C41 160(3) . 3_665
N9 C53 C54 N9 -0.9(7) . 3_665
N9 C55 C56 N9 -1.2(7) . 3_665
N9 C57 C58 N9 -0.1(7) . 3_665
C5 C4 N1 C1 -172.7(3) . .
C3 C4 N1 C1 2.9(3) . .
C5 C4 N1 Zn1 15.3(4) . .
C3 C4 N1 Zn1 -169.08(19) . .
C20 C1 N1 C4 173.4(3) . .
C2 C1 N1 C4 -2.9(3) . .
C20 C1 N1 Zn1 -14.6(4) . .
C2 C1 N1 Zn1 169.17(19) . .
C5 C6 N2 C9 177.3(3) . .
C7 C6 N2 C9 -1.2(3) . .
C5 C6 N2 Zn1 -5.1(4) . .
C7 C6 N2 Zn1 176.5(2) . .
C10 C9 N2 C6 -177.2(3) . .
C8 C9 N2 C6 1.1(3) . .
C10 C9 N2 Zn1 5.1(4) . .
C8 C9 N2 Zn1 -176.6(2) . .
C10 C11 N3 C14 172.1(3) . .
C12 C11 N3 C14 -2.8(3) . .
C10 C11 N3 Zn1 -11.2(4) . .
C12 C11 N3 Zn1 173.86(18) . .
C15 C14 N3 C11 -173.1(3) . .
C13 C14 N3 C11 2.4(3) . .
C15 C14 N3 Zn1 10.2(4) . .
C13 C14 N3 Zn1 -174.29(18) . .
C20 C19 N4 C16 -176.5(3) . .
C18 C19 N4 C16 1.4(3) . .
C20 C19 N4 Zn1 5.9(4) . .
C18 C19 N4 Zn1 -176.1(2) . .
C15 C16 N4 C19 176.5(3) . .
C17 C16 N4 C19 -1.9(3) . .
C15 C16 N4 Zn1 -5.9(4) . .
C17 C16 N4 Zn1 175.7(2) . .
C29 C49 N7 C50B -159.8(17) . .
C29 C49 N7 C50 174.3(3) . .
C51B C50B N7 C49 -129.1(17) . .
C51B C50B N7 C50 -43(2) . .
C51 C50 N7 C49 135.1(3) . .
C51 C50 N7 C50B 29(3) . .
C56 C55 N9 C53 56.1(6) . .
C56 C55 N9 C57 -57.7(6) . .
C56 C55 N9 Zn1 -178.8(4) . .
C54 C53 N9 C55 -54.5(6) . .
C54 C53 N9 C57 60.5(6) . .
C54 C53 N9 Zn1 -179.9(4) . .
C58 C57 N9 C55 57.8(6) . .
C58 C57 N9 C53 -59.5(6) . .
C58 C57 N9 Zn1 -180.0(4) . .
